data_2223098
loop_
_publ_author_name
'Ritter, Stefanie'
'Neud\"orfl, J\"org-M.'
'Velder, Janna'
'Schmalz, Hans-G\"unther'

_publ_section_title
;
 <i>trans</i>-Ethylenedi-<i>p</i>-phenylene diacetate
;
_journal_coeditor_code HG2554
_journal_issue 9
_journal_name_full 'Acta Crystallographica Section E'
_journal_page_first o2229
_journal_paper_doi 10.1107/S1600536809032620
_journal_volume 65
_journal_year 2009
_chemical_formula_iupac 'C18 H16 O4'
_chemical_formula_moiety 'C18 H16 O4'
_chemical_formula_sum 'C18 H16 O4'
_chemical_formula_weight 296.31
_chemical_melting_point 214
_chemical_name_common trans-1,2-Bis-(4-acetoxyphenyl)ethene
_chemical_name_systematic
;
<i>trans</i>-Ethylenedi-<i>p</i>-phenylene diacetate
;
_space_group_IT_number 14
_symmetry_cell_setting monoclinic
_symmetry_space_group_name_Hall '-P 2ybc'
_symmetry_space_group_name_H-M 'P 1 21/c 1'
_atom_sites_solution_hydrogens geom
_atom_sites_solution_primary direct
_atom_sites_solution_secondary difmap
_cell_angle_alpha 90.00
_cell_angle_beta 113.649(3)
_cell_angle_gamma 90.00
_cell_formula_units_Z 2
_cell_length_a 9.7430(4)
_cell_length_b 7.2839(4)
_cell_length_c 11.2723(6)
_cell_measurement_reflns_used 3533
_cell_measurement_temperature 100(2)
_cell_measurement_theta_max 27.00
_cell_measurement_theta_min 2.28
_cell_volume 732.78(7)
_computing_cell_refinement 'DENZO (Otwinowski & Minor, 1997)'
_computing_data_collection 'COLLECT (Hooft, 1998)'
_computing_data_reduction 'DENZO (Otwinowski & Minor, 1997)'
_computing_molecular_graphics 'SCHAKAL99 (Keller, 1999)'
_computing_publication_material
;
PLATON (Spek, 2009) and enCIFer (Allen <i>et al.</i>,  2004)
;
_computing_structure_refinement 'SHELXL97 (Sheldrick, 2008)'
_computing_structure_solution 'SHELXS97 (Sheldrick, 2008)'
_diffrn_ambient_temperature 100(2)
_diffrn_measured_fraction_theta_full 0.993
_diffrn_measured_fraction_theta_max 0.993
_diffrn_measurement_device_type 'Nonius KappaCCD'
_diffrn_measurement_method '\f and \w'
_diffrn_radiation_monochromator graphite
_diffrn_radiation_source 'fine-focus sealed tube'
_diffrn_radiation_type MoK\a
_diffrn_radiation_wavelength 0.71073
_diffrn_reflns_av_R_equivalents 0.0382
_diffrn_reflns_av_sigmaI/netI 0.0566
_diffrn_reflns_limit_h_max 12
_diffrn_reflns_limit_h_min -12
_diffrn_reflns_limit_k_max 9
_diffrn_reflns_limit_k_min -8
_diffrn_reflns_limit_l_max 14
_diffrn_reflns_limit_l_min -14
_diffrn_reflns_number 3533
_diffrn_reflns_theta_full 27.00
_diffrn_reflns_theta_max 27.00
_diffrn_reflns_theta_min 2.28
_exptl_absorpt_coefficient_mu 0.095
_exptl_absorpt_correction_type none
_exptl_crystal_colour colourless
_exptl_crystal_density_diffrn 1.343
_exptl_crystal_density_method 'not measured'
_exptl_crystal_description needle
_exptl_crystal_F_000 312
_exptl_crystal_size_max 0.52
_exptl_crystal_size_mid 0.36
_exptl_crystal_size_min 0.34
_refine_diff_density_max 0.201
_refine_diff_density_min -0.212
_refine_ls_extinction_method none
_refine_ls_goodness_of_fit_ref 1.025
_refine_ls_hydrogen_treatment constr
_refine_ls_matrix_type full
_refine_ls_number_parameters 101
_refine_ls_number_reflns 1595
_refine_ls_number_restraints 0
_refine_ls_restrained_S_all 1.025
_refine_ls_R_factor_all 0.0686
_refine_ls_R_factor_gt 0.0417
_refine_ls_shift/su_max 0.002
_refine_ls_shift/su_mean 0.000
_refine_ls_structure_factor_coef Fsqd
_refine_ls_weighting_details 'calc w=1/[\s^2^(Fo^2^)+(0.0486P)^2^+0.0561P] where P=(Fo^2^+2Fc^2^)/3'
_refine_ls_weighting_scheme calc
_refine_ls_wR_factor_gt 0.0959
_refine_ls_wR_factor_ref 0.1063
_reflns_number_gt 1119
_reflns_number_total 1595
_reflns_threshold_expression I>2\s(I)
_cod_data_source_file hg2554.cif
_cod_data_source_block I
_cod_original_sg_symbol_H-M 'P 21/c'
_cod_database_code 2223098
_cod_database_fobs_code 2223098

loop_
_symmetry_equiv_pos_as_xyz
'x, y, z'
'-x, y+1/2, -z+1/2'
'-x, -y, -z'
'x, -y-1/2, z-1/2'

loop_
_atom_site_type_symbol
_atom_site_label
_atom_site_fract_x
_atom_site_fract_y
_atom_site_fract_z
_atom_site_U_iso_or_equiv
_atom_site_adp_type
_atom_site_calc_flag
_atom_site_refinement_flags
_atom_site_occupancy
_atom_site_disorder_assembly
_atom_site_disorder_group
O O1 0.26496(12) 0.47976(14) 0.58904(9) 0.0210(3) Uani d . 1 . .
O O2 0.37476(12) 0.75603(15) 0.60504(10) 0.0249(3) Uani d . 1 . .
C C1 0.06877(16) 0.48067(19) 0.04361(14) 0.0165(3) Uani d . 1 . .
H H1 0.1412 0.4466 0.0111 0.020 Uiso calc R 1 . .
C C2 0.11855(16) 0.48580(19) 0.18473(14) 0.0151(3) Uani d . 1 . .
C C3 0.25433(16) 0.4033(2) 0.26319(14) 0.0171(3) Uani d . 1 . .
H H3 0.3134 0.3468 0.2238 0.020 Uiso calc R 1 . .
C C4 0.30488(16) 0.4019(2) 0.39715(14) 0.0176(3) Uani d . 1 . .
H H4 0.3971 0.3446 0.4492 0.021 Uiso calc R 1 . .
C C5 0.21842(17) 0.4853(2) 0.45310(13) 0.0165(4) Uani d . 1 . .
C C6 0.08410(17) 0.5691(2) 0.37923(14) 0.0189(4) Uani d . 1 . .
H H6 0.0261 0.6259 0.4195 0.023 Uiso calc R 1 . .
C C7 0.03502(17) 0.5694(2) 0.24605(14) 0.0179(4) Uani d . 1 . .
H H7 -0.0572 0.6274 0.1950 0.021 Uiso calc R 1 . .
C C8 0.34023(17) 0.6307(2) 0.65644(15) 0.0187(4) Uani d . 1 . .
C C9 0.37163(18) 0.6128(2) 0.79670(14) 0.0245(4) Uani d . 1 . .
H H9A 0.4210 0.7245 0.8424 0.037 Uiso calc R 1 . .
H H9B 0.4373 0.5070 0.8330 0.037 Uiso calc R 1 . .
H H9C 0.2773 0.5951 0.8069 0.037 Uiso calc R 1 . .

loop_
_atom_site_aniso_label
_atom_site_aniso_U_11
_atom_site_aniso_U_22
_atom_site_aniso_U_33
_atom_site_aniso_U_12
_atom_site_aniso_U_13
_atom_site_aniso_U_23
O1 0.0304(7) 0.0177(6) 0.0123(6) -0.0031(5) 0.0058(5) -0.0012(4)
O2 0.0264(7) 0.0227(6) 0.0258(6) -0.0058(5) 0.0106(5) -0.0025(5)
C1 0.0191(8) 0.0139(8) 0.0174(8) -0.0008(6) 0.0083(6) -0.0011(6)
C2 0.0168(8) 0.0117(7) 0.0154(8) -0.0031(6) 0.0051(6) 0.0008(6)
C3 0.0184(8) 0.0156(8) 0.0175(8) -0.0012(6) 0.0076(7) -0.0019(6)
C4 0.0156(8) 0.0154(8) 0.0181(8) -0.0004(6) 0.0027(6) 0.0013(6)
C5 0.0239(9) 0.0132(8) 0.0106(8) -0.0049(6) 0.0049(7) -0.0005(6)
C6 0.0245(9) 0.0145(8) 0.0192(8) 0.0008(6) 0.0102(7) -0.0023(6)
C7 0.0198(9) 0.0152(8) 0.0169(8) 0.0018(6) 0.0055(7) 0.0010(6)
C8 0.0146(8) 0.0187(9) 0.0212(8) 0.0035(6) 0.0056(7) -0.0039(7)
C9 0.0275(9) 0.0245(9) 0.0174(9) 0.0029(7) 0.0046(7) -0.0037(7)

loop_
_atom_type_symbol
_atom_type_description
_atom_type_scat_dispersion_real
_atom_type_scat_dispersion_imag
_atom_type_scat_source
C C 0.0033 0.0016 'International Tables Vol C Tables 4.2.6.8 and 6.1.1.4'
H H 0.0000 0.0000 'International Tables Vol C Tables 4.2.6.8 and 6.1.1.4'
O O 0.0106 0.0060 'International Tables Vol C Tables 4.2.6.8 and 6.1.1.4'

loop_
_geom_angle_atom_site_label_1
_geom_angle_atom_site_label_2
_geom_angle_atom_site_label_3
_geom_angle_site_symmetry_1
_geom_angle_site_symmetry_3
_geom_angle
_geom_angle_publ_flag
C8 O1 C5 . . 116.48(11) ?
C1 C1 C2 3_565 . 126.23(17) ?
C1 C1 H1 3_565 . 116.9 ?
C2 C1 H1 . . 116.9 ?
C3 C2 C7 . . 117.66(14) ?
C3 C2 C1 . . 119.52(13) ?
C7 C2 C1 . . 122.81(13) ?
C4 C3 C2 . . 121.62(14) ?
C4 C3 H3 . . 119.2 ?
C2 C3 H3 . . 119.2 ?
C5 C4 C3 . . 118.61(14) ?
C5 C4 H4 . . 120.7 ?
C3 C4 H4 . . 120.7 ?
C4 C5 C6 . . 121.62(13) ?
C4 C5 O1 . . 119.59(13) ?
C6 C5 O1 . . 118.75(13) ?
C5 C6 C7 . . 119.19(14) ?
C5 C6 H6 . . 120.4 ?
C7 C6 H6 . . 120.4 ?
C6 C7 C2 . . 121.30(14) ?
C6 C7 H7 . . 119.3 ?
C2 C7 H7 . . 119.3 ?
O2 C8 O1 . . 122.30(14) ?
O2 C8 C9 . . 126.94(14) ?
O1 C8 C9 . . 110.76(13) ?
C8 C9 H9A . . 109.5 ?
C8 C9 H9B . . 109.5 ?
H9A C9 H9B . . 109.5 ?
C8 C9 H9C . . 109.5 ?
H9A C9 H9C . . 109.5 ?
H9B C9 H9C . . 109.5 ?

loop_
_geom_bond_atom_site_label_1
_geom_bond_atom_site_label_2
_geom_bond_site_symmetry_2
_geom_bond_distance
_geom_bond_publ_flag
O1 C8 . 1.3700(18) ?
O1 C5 . 1.4135(16) ?
O2 C8 . 1.1994(17) ?
C1 C1 3_565 1.336(3) ?
C1 C2 . 1.466(2) ?
C1 H1 . 0.9500 ?
C2 C3 . 1.398(2) ?
C2 C7 . 1.401(2) ?
C3 C4 . 1.388(2) ?
C3 H3 . 0.9500 ?
C4 C5 . 1.380(2) ?
C4 H4 . 0.9500 ?
C5 C6 . 1.380(2) ?
C6 C7 . 1.381(2) ?
C6 H6 . 0.9500 ?
C7 H7 . 0.9500 ?
C8 C9 . 1.491(2) ?
C9 H9A . 0.9800 ?
C9 H9B . 0.9800 ?
C9 H9C . 0.9800 ?

loop_
_geom_hbond_atom_site_label_D
_geom_hbond_atom_site_label_H
_geom_hbond_atom_site_label_A
_geom_hbond_site_symmetry_A
_geom_hbond_distance_DH
_geom_hbond_distance_HA
_geom_hbond_distance_DA
_geom_hbond_angle_DHA
C7 H7 Cg1 2 0.95 2.81 3.539(2) 135

loop_
_geom_torsion_atom_site_label_1
_geom_torsion_atom_site_label_2
_geom_torsion_atom_site_label_3
_geom_torsion_atom_site_label_4
_geom_torsion_site_symmetry_1
_geom_torsion_site_symmetry_2
_geom_torsion_site_symmetry_3
_geom_torsion_site_symmetry_4
_geom_torsion
_geom_torsion_publ_flag
C1 C1 C2 C3 3_565 . . . 165.70(18) ?
C1 C1 C2 C7 3_565 . . . -13.8(3) ?
C7 C2 C3 C4 . . . . 0.6(2) ?
C1 C2 C3 C4 . . . . -178.87(13) ?
C2 C3 C4 C5 . . . . -0.4(2) ?
C3 C4 C5 C6 . . . . 0.1(2) ?
C3 C4 C5 O1 . . . . 177.71(12) ?
C8 O1 C5 C4 . . . . 97.22(15) ?
C8 O1 C5 C6 . . . . -85.05(16) ?
C4 C5 C6 C7 . . . . 0.0(2) ?
O1 C5 C6 C7 . . . . -177.66(13) ?
C5 C6 C7 C2 . . . . 0.3(2) ?
C3 C2 C7 C6 . . . . -0.6(2) ?
C1 C2 C7 C6 . . . . 178.93(13) ?
C5 O1 C8 O2 . . . . -5.1(2) ?
C5 O1 C8 C9 . . . . 175.46(12) ?
